data_2205263
loop_
_publ_author_name
'Norris, Peter'
'Zeller, Matthias'

_publ_section_title
;
 2,3,4-Tri-<i>O</i>-acetyl-\b-<small>L</small>-fucopyranosyl azide
;
_journal_issue 3
_journal_name_full 'Acta Crystallographica Section E'
_journal_page_first o729
_journal_page_last o730
_journal_paper_doi 10.1107/S1600536805005106
_journal_volume 61
_journal_year 2005
_chemical_formula_iupac 'C12 H17 N3 O7'
_chemical_formula_moiety 'C12 H17 N3 O7'
_chemical_formula_sum 'C12 H17 N3 O7'
_chemical_formula_weight 315.29
_chemical_name_systematic
;
2,3,4-Tri-O-acetyl-\b-L-fucopyranosyl azide
;
_space_group_IT_number 4
_symmetry_cell_setting monoclinic
_symmetry_space_group_name_Hall 'P 2yb'
_symmetry_space_group_name_H-M 'P 1 21 1'
_atom_sites_solution_hydrogens geom
_atom_sites_solution_primary direct
_atom_sites_solution_secondary difmap
_audit_creation_method SHELXL-97
_cell_angle_alpha 90.00
_cell_angle_beta 96.2570(10)
_cell_angle_gamma 90.00
_cell_formula_units_Z 4
_cell_length_a 10.8447(6)
_cell_length_b 8.3527(5)
_cell_length_c 17.4430(10)
_cell_measurement_reflns_used 6342
_cell_measurement_temperature 200(2)
_cell_measurement_theta_max 30.56
_cell_measurement_theta_min 2.71
_cell_volume 1570.62(16)
_computing_cell_refinement 'SAINT-Plus (Bruker, 2003)'
_computing_data_collection 'SMART (Bruker, 2002)'
_computing_data_reduction SAINT-PLus
_computing_molecular_graphics SHELXTL
_computing_publication_material SHELXTL
_computing_structure_refinement SHELXTL
_computing_structure_solution 'SHELXTL (Bruker, 2000)'
_diffrn_ambient_temperature 200(2)
_diffrn_measured_fraction_theta_full 0.999
_diffrn_measured_fraction_theta_max 0.999
_diffrn_measurement_device_type 'Bruker SMART APEX CCD'
_diffrn_measurement_method '\f and \w'
_diffrn_radiation_monochromator graphite
_diffrn_radiation_source 'fine-focus sealed tube'
_diffrn_radiation_type MoK\a
_diffrn_radiation_wavelength 0.71073
_diffrn_reflns_av_R_equivalents 0.0228
_diffrn_reflns_av_sigmaI/netI 0.0181
_diffrn_reflns_limit_h_max 14
_diffrn_reflns_limit_h_min -14
_diffrn_reflns_limit_k_max 11
_diffrn_reflns_limit_k_min -11
_diffrn_reflns_limit_l_max 23
_diffrn_reflns_limit_l_min -23
_diffrn_reflns_number 16017
_diffrn_reflns_theta_full 28.28
_diffrn_reflns_theta_max 28.28
_diffrn_reflns_theta_min 1.89
_diffrn_standards_decay_% 0
_diffrn_standards_number 0
_exptl_absorpt_coefficient_mu 0.111
_exptl_absorpt_correction_T_max 0.96
_exptl_absorpt_correction_T_min 0.8676
_exptl_absorpt_correction_type multi-scan
_exptl_absorpt_process_details '(SADABS in SAINT-Plus; Bruker, 2003)'
_exptl_crystal_colour colourless
_exptl_crystal_density_diffrn 1.333
_exptl_crystal_density_method 'not measured'
_exptl_crystal_description block
_exptl_crystal_F_000 664
_exptl_crystal_size_max 0.46
_exptl_crystal_size_mid 0.42
_exptl_crystal_size_min 0.395
_refine_diff_density_max 0.337
_refine_diff_density_min -0.269
_refine_ls_extinction_method none
_refine_ls_goodness_of_fit_ref 1.054
_refine_ls_hydrogen_treatment constr
_refine_ls_matrix_type full
_refine_ls_number_parameters 405
_refine_ls_number_reflns 4157
_refine_ls_number_restraints 1
_refine_ls_restrained_S_all 1.054
_refine_ls_R_factor_all 0.0407
_refine_ls_R_factor_gt 0.0386
_refine_ls_shift/su_max 0.000
_refine_ls_shift/su_mean 0.000
_refine_ls_structure_factor_coef Fsqd
_refine_ls_weighting_details 'calc w = 1/[\s^2^(Fo^2^)+(0.0699P)^2^+0.1865P] where P = (Fo^2^+2Fc^2^)/3'
_refine_ls_weighting_scheme calc
_refine_ls_wR_factor_gt 0.1075
_refine_ls_wR_factor_ref 0.1096
_reflns_number_gt 3917
_reflns_number_total 4157
_reflns_threshold_expression I>2\s(I)
_cod_data_source_file fl6149.cif
_cod_data_source_block 2
_cod_depositor_comments
;
The following automatic conversions were performed:
'_symmetry_cell_setting' value 'Monoclinic' changed to 'monoclinic'
according to '/home/saulius/struct/CIF-dictionaries/cif_core.dic'
dictionary named 'cif_core.dic' version 2.4.1 from 2010-06-29.

Automatic conversion script
Id: cif_fix_enum 1527 2010-12-29 10:47:43Z saulius 

The following automatic conversions were performed:

'_symmetry_cell_setting' value 'Monoclinic' changed to 'monoclinic'
according to /home/saulius/struct/CIF-dictionaries/cif_core.dic
dictionary named 'cif_core.dic' version 2.4.1 from 2010-06-29.

Automatic conversion script
Id: cif_fix_values 1715 2011-07-08 13:25:40Z adriana 
;
_cod_original_sg_symbol_Hall P2yb
_cod_original_sg_symbol_H-M 'P 21'
_cod_database_code 2205263
_cod_database_fobs_code 2205263

loop_
_symmetry_equiv_pos_as_xyz
'x, y, z'
'-x, y+1/2, -z'

loop_
_atom_site_label
_atom_site_fract_x
_atom_site_fract_y
_atom_site_fract_z
_atom_site_U_iso_or_equiv
_atom_site_adp_type
_atom_site_calc_flag
_atom_site_refinement_flags
_atom_site_occupancy
_atom_site_type_symbol
C1 0.93305(17) 0.4305(3) 0.57496(11) 0.0407(4) Uani d . 1 C
H1 1.0110 0.3707 0.5682 0.049 Uiso calc R 1 H
C2 0.82932(17) 0.3102(3) 0.58071(11) 0.0374(4) Uani d . 1 C
H2 0.8541 0.2327 0.6233 0.045 Uiso calc R 1 H
C3 0.80075(16) 0.2201(2) 0.50531(11) 0.0356(4) Uani d . 1 C
H3 0.8725 0.1491 0.4974 0.043 Uiso calc R 1 H
C4 0.77867(16) 0.3345(2) 0.43771(10) 0.0361(4) Uani d . 1 C
H4 0.6999 0.3957 0.4398 0.043 Uiso calc R 1 H
C5 0.88961(17) 0.4477(3) 0.43886(11) 0.0380(4) Uani d . 1 C
H5 0.9661 0.3826 0.4351 0.046 Uiso calc R 1 H
C6 0.9563(2) 0.5361(4) 0.64552(13) 0.0545(6) Uani d . 1 C
H6A 0.8859 0.6088 0.6479 0.082 Uiso calc R 1 H
H6B 1.0320 0.5987 0.6425 0.082 Uiso calc R 1 H
H6C 0.9661 0.4692 0.6919 0.082 Uiso calc R 1 H
C7 0.6714(2) 0.3614(3) 0.66307(13) 0.0481(5) Uani d . 1 C
C8 0.5643(2) 0.4664(4) 0.67487(14) 0.0564(6) Uani d . 1 C
H8A 0.5708 0.5015 0.7288 0.085 Uiso calc R 1 H
H8B 0.4869 0.4067 0.6626 0.085 Uiso calc R 1 H
H8C 0.5646 0.5600 0.6411 0.085 Uiso calc R 1 H
C9 0.7082(2) -0.0255(3) 0.53588(12) 0.0457(5) Uani d . 1 C
C10 0.5883(3) -0.1121(4) 0.53651(15) 0.0668(8) Uani d . 1 C
H10A 0.5496 -0.0819 0.5826 0.100 Uiso calc R 1 H
H10B 0.6035 -0.2278 0.5370 0.100 Uiso calc R 1 H
H10C 0.5330 -0.0837 0.4903 0.100 Uiso calc R 1 H
C11 0.67809(18) 0.2618(3) 0.31346(11) 0.0414(4) Uani d . 1 C
C12 0.6924(2) 0.1568(4) 0.24589(13) 0.0578(6) Uani d . 1 C
H12A 0.7608 0.1964 0.2187 0.087 Uiso calc R 1 H
H12B 0.6154 0.1577 0.2108 0.087 Uiso calc R 1 H
H12C 0.7105 0.0471 0.2637 0.087 Uiso calc R 1 H
N1 0.87655(17) 0.5628(3) 0.37515(10) 0.0464(4) Uani d . 1 N
N2 0.7918(2) 0.6596(3) 0.37832(11) 0.0503(4) Uani d . 1 N
N3 0.7199(3) 0.7564(4) 0.37460(16) 0.0817(8) Uani d . 1 N
O1 0.90401(13) 0.53370(18) 0.50904(8) 0.0397(3) Uani d . 1 O
O2 0.71909(12) 0.3963(2) 0.59695(8) 0.0412(3) Uani d . 1 O
O3 0.7145(3) 0.2628(4) 0.70717(15) 0.0982(9) Uani d . 1 O
O4 0.69081(12) 0.1234(2) 0.50590(8) 0.0433(3) Uani d . 1 O
O5 0.80795(16) -0.0760(2) 0.55997(12) 0.0598(5) Uani d . 1 O
O6 0.77384(13) 0.24026(19) 0.36858(8) 0.0422(3) Uani d . 1 O
O7 0.59591(15) 0.3540(3) 0.31968(9) 0.0626(5) Uani d . 1 O
C21 0.41387(18) 0.1436(3) 0.92317(11) 0.0416(4) Uani d . 1 C
H21 0.4928 0.2051 0.9346 0.050 Uiso calc R 1 H
C22 0.30575(17) 0.2605(3) 0.91584(11) 0.0375(4) Uani d . 1 C
H22 0.3172 0.3413 0.8749 0.045 Uiso calc R 1 H
C23 0.29754(16) 0.3448(2) 0.99233(11) 0.0359(4) Uani d . 1 C
H23 0.3710 0.4168 1.0033 0.043 Uiso calc R 1 H
C24 0.29594(16) 0.2255(3) 1.05760(10) 0.0357(4) Uani d . 1 C
H24 0.2162 0.1643 1.0527 0.043 Uiso calc R 1 H
C25 0.40663(17) 0.1117(3) 1.05714(10) 0.0377(4) Uani d . 1 C
H25 0.4845 0.1765 1.0647 0.045 Uiso calc R 1 H
C26 0.4212(3) 0.0465(4) 0.85091(13) 0.0602(7) Uani d . 1 C
H26A 0.3481 -0.0229 0.8421 0.090 Uiso calc R 1 H
H26B 0.4964 -0.0195 0.8568 0.090 Uiso calc R 1 H
H26C 0.4238 0.1187 0.8068 0.090 Uiso calc R 1 H
C27 0.1248(2) 0.2083(3) 0.82833(13) 0.0495(5) Uani d . 1 C
C28 0.0126(2) 0.1050(4) 0.81386(14) 0.0614(7) Uani d . 1 C
H28A 0.0297 0.0167 0.7796 0.092 Uiso calc R 1 H
H28B -0.0568 0.1688 0.7896 0.092 Uiso calc R 1 H
H28C -0.0089 0.0617 0.8629 0.092 Uiso calc R 1 H
C29 0.1931(2) 0.5885(3) 0.96060(12) 0.0452(5) Uani d . 1 C
C30 0.0707(3) 0.6710(4) 0.95600(18) 0.0709(8) Uani d . 1 C
H30A 0.0169 0.6305 0.9114 0.106 Uiso calc R 1 H
H30B 0.0826 0.7865 0.9503 0.106 Uiso calc R 1 H
H30C 0.0320 0.6502 1.0032 0.106 Uiso calc R 1 H
C31 0.24280(19) 0.2720(3) 1.18562(11) 0.0434(4) Uani d . 1 C
C32 0.2743(2) 0.3784(4) 1.25386(13) 0.0561(6) Uani d . 1 C
H32A 0.2172 0.3572 1.2925 0.084 Uiso calc R 1 H
H32B 0.2669 0.4906 1.2376 0.084 Uiso calc R 1 H
H32C 0.3596 0.3571 1.2762 0.084 Uiso calc R 1 H
N4 0.41111(18) -0.0085(2) 1.11835(10) 0.0470(4) Uani d . 1 N
N5 0.3216(2) -0.1029(3) 1.11095(11) 0.0528(5) Uani d . 1 N
N6 0.2492(3) -0.1971(4) 1.11125(15) 0.0801(8) Uani d . 1 N
O11 0.40255(13) 0.03261(19) 0.98530(8) 0.0410(3) Uani d . 1 O
O12 0.19169(13) 0.1727(2) 0.89577(8) 0.0432(3) Uani d . 1 O
O13 0.1555(2) 0.3078(4) 0.78532(13) 0.0936(9) Uani d . 1 O
O14 0.18610(12) 0.4389(2) 0.99016(8) 0.0433(3) Uani d . 1 O
O15 0.28619(16) 0.6426(2) 0.94021(11) 0.0557(4) Uani d . 1 O
O16 0.31026(13) 0.31544(19) 1.12799(8) 0.0413(3) Uani d . 1 O
O17 0.17042(17) 0.1639(3) 1.18030(10) 0.0650(5) Uani d . 1 O

loop_
_atom_site_aniso_label
_atom_site_aniso_U_11
_atom_site_aniso_U_22
_atom_site_aniso_U_33
_atom_site_aniso_U_12
_atom_site_aniso_U_13
_atom_site_aniso_U_23
C1 0.0342(8) 0.0473(11) 0.0391(9) -0.0012(8) -0.0033(7) 0.0073(8)
C2 0.0325(8) 0.0438(10) 0.0348(8) 0.0012(7) -0.0011(6) 0.0055(8)
C3 0.0282(7) 0.0405(10) 0.0378(8) 0.0003(7) 0.0023(6) 0.0029(8)
C4 0.0315(8) 0.0416(10) 0.0349(8) 0.0045(7) 0.0024(6) 0.0001(7)
C5 0.0363(8) 0.0413(10) 0.0363(8) 0.0037(8) 0.0043(7) 0.0036(8)
C6 0.0549(12) 0.0646(14) 0.0415(11) -0.0188(12) -0.0065(9) 0.0035(11)
C7 0.0521(11) 0.0508(12) 0.0428(10) -0.0074(10) 0.0110(8) 0.0014(10)
C8 0.0497(11) 0.0739(16) 0.0473(11) -0.0044(12) 0.0125(9) -0.0141(12)
C9 0.0471(11) 0.0529(12) 0.0378(9) -0.0100(10) 0.0082(8) 0.0036(9)
C10 0.0634(14) 0.082(2) 0.0540(13) -0.0317(15) 0.0043(11) 0.0134(14)
C11 0.0389(9) 0.0510(11) 0.0341(9) -0.0039(9) 0.0031(7) 0.0038(8)
C12 0.0637(13) 0.0681(16) 0.0407(11) 0.0003(13) 0.0015(10) -0.0112(11)
N1 0.0491(9) 0.0507(10) 0.0405(8) 0.0039(8) 0.0097(7) 0.0088(8)
N2 0.0583(10) 0.0529(11) 0.0393(9) 0.0056(9) 0.0027(8) 0.0089(8)
N3 0.0919(18) 0.0813(18) 0.0720(15) 0.0400(16) 0.0099(13) 0.0241(15)
O1 0.0408(7) 0.0404(7) 0.0372(6) -0.0002(6) 0.0007(5) 0.0034(6)
O2 0.0369(6) 0.0521(8) 0.0348(6) 0.0039(6) 0.0041(5) 0.0042(6)
O3 0.121(2) 0.0965(18) 0.0869(15) 0.0346(16) 0.0562(15) 0.0502(15)
O4 0.0335(6) 0.0507(9) 0.0451(7) -0.0065(6) 0.0022(5) 0.0034(7)
O5 0.0535(9) 0.0495(10) 0.0769(12) -0.0007(8) 0.0100(8) 0.0190(9)
O6 0.0401(7) 0.0479(8) 0.0379(7) 0.0068(6) 0.0011(5) -0.0060(6)
O7 0.0500(8) 0.0932(15) 0.0424(8) 0.0218(10) -0.0053(6) -0.0050(9)
C21 0.0408(9) 0.0487(11) 0.0358(9) 0.0048(9) 0.0063(7) 0.0021(8)
C22 0.0341(8) 0.0458(11) 0.0324(8) -0.0011(8) 0.0022(6) 0.0011(8)
C23 0.0299(7) 0.0418(10) 0.0357(8) -0.0001(7) 0.0017(6) -0.0010(8)
C24 0.0339(8) 0.0425(10) 0.0299(8) -0.0033(7) 0.0004(6) -0.0029(7)
C25 0.0372(8) 0.0422(10) 0.0326(8) 0.0000(8) -0.0009(7) 0.0004(8)
C26 0.0714(15) 0.0716(16) 0.0382(10) 0.0237(14) 0.0093(10) -0.0056(11)
C27 0.0492(11) 0.0590(13) 0.0379(9) 0.0007(10) -0.0054(8) 0.0001(10)
C28 0.0526(12) 0.0824(19) 0.0465(12) -0.0089(13) -0.0072(10) -0.0063(13)
C29 0.0470(11) 0.0518(12) 0.0359(9) 0.0116(9) -0.0002(8) 0.0003(9)
C30 0.0599(14) 0.081(2) 0.0705(16) 0.0317(15) 0.0029(12) 0.0121(16)
C31 0.0412(9) 0.0560(12) 0.0322(8) 0.0053(9) 0.0008(7) -0.0034(9)
C32 0.0566(12) 0.0692(16) 0.0416(11) 0.0088(12) 0.0018(9) -0.0143(11)
N4 0.0532(10) 0.0477(10) 0.0387(8) 0.0027(8) -0.0019(7) 0.0053(8)
N5 0.0726(13) 0.0503(11) 0.0365(9) -0.0029(10) 0.0105(8) 0.0004(8)
N6 0.112(2) 0.0714(16) 0.0595(13) -0.0353(17) 0.0188(13) 0.0004(13)
O11 0.0464(7) 0.0418(7) 0.0346(6) 0.0021(6) 0.0036(5) -0.0018(6)
O12 0.0402(7) 0.0537(9) 0.0343(6) -0.0069(6) -0.0024(5) 0.0000(6)
O13 0.0953(16) 0.1029(19) 0.0727(13) -0.0326(15) -0.0360(12) 0.0425(14)
O14 0.0340(6) 0.0515(9) 0.0441(7) 0.0052(6) 0.0033(5) 0.0025(7)
O15 0.0570(9) 0.0481(9) 0.0631(10) 0.0061(8) 0.0112(8) 0.0079(8)
O16 0.0424(7) 0.0469(8) 0.0338(6) -0.0023(6) 0.0010(5) -0.0063(6)
O17 0.0667(10) 0.0877(14) 0.0422(8) -0.0248(11) 0.0139(7) -0.0066(9)

loop_
_atom_type_symbol
_atom_type_description
_atom_type_scat_dispersion_real
_atom_type_scat_dispersion_imag
_atom_type_scat_source
C C 0.0033 0.0000 'International Tables Vol C Tables 4.2.6.8 and 6.1.1.4'
H H 0.0000 0.0000 'International Tables Vol C Tables 4.2.6.8 and 6.1.1.4'
N N 0.0061 0.0000 'International Tables Vol C Tables 4.2.6.8 and 6.1.1.4'
O O 0.0106 0.0000 'International Tables Vol C Tables 4.2.6.8 and 6.1.1.4'

loop_
_geom_angle_atom_site_label_1
_geom_angle_atom_site_label_2
_geom_angle_atom_site_label_3
_geom_angle
O1 C1 C6 107.60(18)
O1 C1 C2 110.40(14)
C6 C1 C2 113.00(17)
O1 C1 H1 108.6
C6 C1 H1 108.6
C2 C1 H1 108.6
O2 C2 C3 108.70(14)
O2 C2 C1 108.46(17)
C3 C2 C1 110.69(15)
O2 C2 H2 109.7
C3 C2 H2 109.7
C1 C2 H2 109.7
O4 C3 C4 107.35(14)
O4 C3 C2 111.26(14)
C4 C3 C2 111.19(17)
O4 C3 H3 109.0
C4 C3 H3 109.0
C2 C3 H3 109.0
O6 C4 C3 107.19(16)
O6 C4 C5 107.86(14)
C3 C4 C5 108.81(14)
O6 C4 H4 110.9
C3 C4 H4 110.9
C5 C4 H4 110.9
O1 C5 N1 108.45(17)
O1 C5 C4 109.77(14)
N1 C5 C4 112.65(16)
O1 C5 H5 108.6
N1 C5 H5 108.6
C4 C5 H5 108.6
C1 C6 H6A 109.5
C1 C6 H6B 109.5
H6A C6 H6B 109.5
C1 C6 H6C 109.5
H6A C6 H6C 109.5
H6B C6 H6C 109.5
O3 C7 O2 123.0(2)
O3 C7 C8 125.2(2)
O2 C7 C8 111.7(2)
C7 C8 H8A 109.5
C7 C8 H8B 109.5
H8A C8 H8B 109.5
C7 C8 H8C 109.5
H8A C8 H8C 109.5
H8B C8 H8C 109.5
O5 C9 O4 122.89(19)
O5 C9 C10 125.7(2)
O4 C9 C10 111.4(2)
C9 C10 H10A 109.5
C9 C10 H10B 109.5
H10A C10 H10B 109.5
C9 C10 H10C 109.5
H10A C10 H10C 109.5
H10B C10 H10C 109.5
O7 C11 O6 123.14(19)
O7 C11 C12 126.6(2)
O6 C11 C12 110.29(19)
C11 C12 H12A 109.5
C11 C12 H12B 109.5
H12A C12 H12B 109.5
C11 C12 H12C 109.5
H12A C12 H12C 109.5
H12B C12 H12C 109.5
N2 N1 C5 114.10(17)
N3 N2 N1 172.2(3)
C5 O1 C1 112.36(16)
C7 O2 C2 117.49(17)
C9 O4 C3 115.92(15)
C11 O6 C4 118.72(16)
O11 C21 C26 107.4(2)
O11 C21 C22 110.38(15)
C26 C21 C22 112.67(17)
O11 C21 H21 108.8
C26 C21 H21 108.8
C22 C21 H21 108.8
O12 C22 C23 108.46(14)
O12 C22 C21 108.98(17)
C23 C22 C21 110.00(15)
O12 C22 H22 109.8
C23 C22 H22 109.8
C21 C22 H22 109.8
O14 C23 C24 107.51(14)
O14 C23 C22 111.06(14)
C24 C23 C22 111.24(17)
O14 C23 H23 109.0
C24 C23 H23 109.0
C22 C23 H23 109.0
O16 C24 C23 106.88(17)
O16 C24 C25 108.53(14)
C23 C24 C25 109.33(14)
O16 C24 H24 110.7
C23 C24 H24 110.7
C25 C24 H24 110.7
O11 C25 N4 108.77(17)
O11 C25 C24 110.24(14)
N4 C25 C24 112.70(16)
O11 C25 H25 108.3
N4 C25 H25 108.3
C24 C25 H25 108.3
C21 C26 H26A 109.5
C21 C26 H26B 109.5
H26A C26 H26B 109.5
C21 C26 H26C 109.5
H26A C26 H26C 109.5
H26B C26 H26C 109.5
O13 C27 O12 122.9(2)
O13 C27 C28 125.2(2)
O12 C27 C28 111.9(2)
C27 C28 H28A 109.5
C27 C28 H28B 109.5
H28A C28 H28B 109.5
C27 C28 H28C 109.5
H28A C28 H28C 109.5
H28B C28 H28C 109.5
O15 C29 O14 123.0(2)
O15 C29 C30 125.9(2)
O14 C29 C30 111.1(2)
C29 C30 H30A 109.5
C29 C30 H30B 109.5
H30A C30 H30B 109.5
C29 C30 H30C 109.5
H30A C30 H30C 109.5
H30B C30 H30C 109.5
O17 C31 O16 123.24(19)
O17 C31 C32 127.1(2)
O16 C31 C32 109.6(2)
C31 C32 H32A 109.5
C31 C32 H32B 109.5
H32A C32 H32B 109.5
C31 C32 H32C 109.5
H32A C32 H32C 109.5
H32B C32 H32C 109.5
N5 N4 C25 113.28(17)
N6 N5 N4 171.7(3)
C25 O11 C21 111.66(16)
C27 O12 C22 117.67(18)
C29 O14 C23 115.56(15)
C31 O16 C24 118.57(16)

loop_
_geom_bond_atom_site_label_1
_geom_bond_atom_site_label_2
_geom_bond_distance
C1 O1 1.444(2)
C1 C6 1.513(3)
C1 C2 1.520(3)
C1 H1 1.0000
C2 O2 1.449(2)
C2 C3 1.518(3)
C2 H2 1.0000
C3 O4 1.441(2)
C3 C4 1.516(3)
C3 H3 1.0000
C4 O6 1.436(2)
C4 C5 1.529(3)
C4 H4 1.0000
C5 O1 1.413(2)
C5 N1 1.464(3)
C5 H5 1.0000
C6 H6A 0.9800
C6 H6B 0.9800
C6 H6C 0.9800
C7 O3 1.187(3)
C7 O2 1.346(2)
C7 C8 1.488(4)
C8 H8A 0.9800
C8 H8B 0.9800
C8 H8C 0.9800
C9 O5 1.194(3)
C9 O4 1.354(3)
C9 C10 1.489(3)
C10 H10A 0.9800
C10 H10B 0.9800
C10 H10C 0.9800
C11 O7 1.192(3)
C11 O6 1.348(2)
C11 C12 1.491(3)
C12 H12A 0.9800
C12 H12B 0.9800
C12 H12C 0.9800
N1 N2 1.230(3)
N2 N3 1.120(3)
C21 O11 1.441(2)
C21 C26 1.508(3)
C21 C22 1.521(3)
C21 H21 1.0000
C22 O12 1.448(2)
C22 C23 1.519(3)
C22 H22 1.0000
C23 O14 1.439(2)
C23 C24 1.514(3)
C23 H23 1.0000
C24 O16 1.433(2)
C24 C25 1.532(3)
C24 H24 1.0000
C25 O11 1.413(2)
C25 N4 1.463(3)
C25 H25 1.0000
C26 H26A 0.9800
C26 H26B 0.9800
C26 H26C 0.9800
C27 O13 1.191(3)
C27 O12 1.346(3)
C27 C28 1.490(4)
C28 H28A 0.9800
C28 H28B 0.9800
C28 H28C 0.9800
C29 O15 1.195(3)
C29 O14 1.357(3)
C29 C30 1.490(3)
C30 H30A 0.9800
C30 H30B 0.9800
C30 H30C 0.9800
C31 O17 1.194(3)
C31 O16 1.356(3)
C31 C32 1.495(3)
C32 H32A 0.9800
C32 H32B 0.9800
C32 H32C 0.9800
N4 N5 1.246(3)
N5 N6 1.112(3)

loop_
_cod_related_entry_id
_cod_related_entry_database
_cod_related_entry_code
1 ChemSpider 10334500
